data_7159389
loop_
_publ_author_name
'Wang, Nana'
'Du, Youlong'
'Mei, Haibo'
'Escorihuela, Jorge'
'Han, Jianlin'

_publ_section_title
;
 A Cu-promoted reaction of &#x3b2;-keto trifluoromethyl amines enabling
 stereoselective synthesis of trifluoromethylated aziridines.
;
_journal_issue 24
_journal_name_full 'Organic &amp; biomolecular chemistry'
_journal_page_first 4988
_journal_page_last 4992
_journal_paper_doi 10.1039/d3ob00714f
_journal_volume 21
_journal_year 2023
_chemical_absolute_configuration unk
_chemical_formula_moiety 'C10 H8 F3 N O'
_chemical_formula_sum 'C10 H8 F3 N O'
_chemical_formula_weight 215.17
_space_group_crystal_system monoclinic
_space_group_IT_number 4
_space_group_name_Hall 'P 2yb'
_space_group_name_H-M_alt 'P 1 21 1'
_atom_sites_solution_hydrogens mixed
_atom_sites_solution_primary direct
_audit_creation_date 2022-10-29
_audit_creation_method
;
Olex2 1.5-beta
(compiled 2021.12.09 svn.r5202d8cf for OlexSys, GUI svn.r6439)
;
_audit_update_record
;
2023-03-03 deposited with the CCDC.	2023-05-31 downloaded from the CCDC.
;
_cell_angle_alpha 90
_cell_angle_beta 91.534(16)
_cell_angle_gamma 90
_cell_formula_units_Z 4
_cell_length_a 5.5623(11)
_cell_length_b 18.321(3)
_cell_length_c 9.2234(17)
_cell_measurement_reflns_used 2079
_cell_measurement_temperature 150.00(10)
_cell_measurement_theta_max 26.4750
_cell_measurement_theta_min 2.4620
_cell_volume 939.6(3)
_computing_cell_refinement 'CrysAlisPro 1.171.38.43f (Rigaku OD, 2015)'
_computing_data_collection 'CrysAlisPro 1.171.38.43f (Rigaku OD, 2015)'
_computing_data_reduction 'CrysAlisPro 1.171.38.43f (Rigaku OD, 2015)'
_computing_molecular_graphics 'Olex2 1.5-beta (Dolomanov et al., 2009)'
_computing_publication_material 'Olex2 1.5-beta (Dolomanov et al., 2009)'
_computing_structure_refinement 'SHELXL 2017/1 (Sheldrick, 2015)'
_computing_structure_solution 'SHELXS  (Sheldrick, 2008)'
_diffrn_ambient_environment N~2~
_diffrn_ambient_temperature 150.00(10)
_diffrn_detector 'CCD plate'
_diffrn_detector_area_resol_mean 5.2684
_diffrn_detector_type AtlasS2
_diffrn_measured_fraction_theta_full 1.000
_diffrn_measured_fraction_theta_max 0.860
_diffrn_measurement_details
;
List of Runs (angles in degrees, time in seconds):

  # Type    Start    End  Width  t~exp~   \w     \q     \k     \f   Frames
#--------------------------------------------------------------------------
  1  \w    -52.00  65.00   1.00    3.00    --  -11.27  19.00   0.00  117
  2  \w    -55.00  -7.00   1.00    3.00    --   11.90 -38.00-180.00   48
  3  \w    -90.00 -63.00   1.00    3.00    --  -11.27 -19.00  30.00   27
  4  \w     60.00  92.00   1.00    3.00    --   11.90-178.00   0.00   32
  5  \w    -19.00  -4.00   1.00    5.00    --  -11.43 -99.00  30.00   15
;
_diffrn_measurement_device 'four-circle diffractometer'
_diffrn_measurement_device_type 'SuperNova, Dual, Cu at zero, AtlasS2'
_diffrn_measurement_method '\w scans'
_diffrn_orient_matrix_type 'CrysAlisPro convention (1999,Acta A55,543-557)'
_diffrn_orient_matrix_UB_11 0.0596061000
_diffrn_orient_matrix_UB_12 0.0108761000
_diffrn_orient_matrix_UB_13 0.0655426000
_diffrn_orient_matrix_UB_21 -0.0310557000
_diffrn_orient_matrix_UB_22 -0.0337048000
_diffrn_orient_matrix_UB_23 0.0321679000
_diffrn_orient_matrix_UB_31 0.1084626000
_diffrn_orient_matrix_UB_32 -0.0155685000
_diffrn_orient_matrix_UB_33 -0.0243440000
_diffrn_radiation_monochromator mirror
_diffrn_radiation_probe x-ray
_diffrn_radiation_type 'Mo K\a'
_diffrn_radiation_wavelength 0.71073
_diffrn_reflns_av_R_equivalents 0.0917
_diffrn_reflns_av_unetI/netI 0.1000
_diffrn_reflns_Laue_measured_fraction_full 1.000
_diffrn_reflns_Laue_measured_fraction_max 0.860
_diffrn_reflns_limit_h_max 7
_diffrn_reflns_limit_h_min -7
_diffrn_reflns_limit_k_max 25
_diffrn_reflns_limit_k_min -25
_diffrn_reflns_limit_l_max 11
_diffrn_reflns_limit_l_min 0
_diffrn_reflns_number 3421
_diffrn_reflns_point_group_measured_fraction_full 0.835
_diffrn_reflns_point_group_measured_fraction_max 0.683
_diffrn_reflns_theta_full 25.242
_diffrn_reflns_theta_max 29.449
_diffrn_reflns_theta_min 2.209
_diffrn_source 'micro-focus sealed X-ray tube'
_diffrn_source_type 'SuperNova (Mo) X-ray Source'
_exptl_absorpt_coefficient_mu 0.139
_exptl_absorpt_correction_T_max 1.00000
_exptl_absorpt_correction_T_min 0.73842
_exptl_absorpt_correction_type multi-scan
_exptl_absorpt_process_details
;
CrysAlisPro 1.171.38.43f (Rigaku Oxford Diffraction, 2015)
Empirical absorption correction using spherical harmonics,
 implemented in SCALE3 ABSPACK scaling algorithm.
;
_exptl_crystal_colour 'light colourless'
_exptl_crystal_density_diffrn 1.521
_exptl_crystal_description block
_exptl_crystal_F_000 440
_exptl_crystal_size_max 0.14
_exptl_crystal_size_mid 0.13
_exptl_crystal_size_min 0.11
_refine_diff_density_max 0.555
_refine_diff_density_min -0.473
_refine_diff_density_rms 0.130
_refine_ls_abs_structure_details
;
 Flack x determined using 624 quotients [(I+)-(I-)]/[(I+)+(I-)]
 (Parsons, Flack and Wagner, Acta Cryst. B69 (2013) 249-259).
;
_refine_ls_abs_structure_Flack 0.3(10)
_refine_ls_extinction_method none
_refine_ls_goodness_of_fit_ref 1.053
_refine_ls_hydrogen_treatment mixed
_refine_ls_matrix_type full
_refine_ls_number_parameters 276
_refine_ls_number_reflns 3421
_refine_ls_number_restraints 2
_refine_ls_restrained_S_all 1.053
_refine_ls_R_factor_all 0.1106
_refine_ls_R_factor_gt 0.0903
_refine_ls_shift/su_max 0.002
_refine_ls_shift/su_mean 0.000
_refine_ls_structure_factor_coef Fsqd
_refine_ls_weighting_details 'w=1/[\s^2^(Fo^2^)+(0.1643P)^2^] where P=(Fo^2^+2Fc^2^)/3'
_refine_ls_weighting_scheme calc
_refine_ls_wR_factor_gt 0.2458
_refine_ls_wR_factor_ref 0.2699
_reflns_Friedel_coverage 0.544
_reflns_Friedel_fraction_full 0.657
_reflns_Friedel_fraction_max 0.496
_reflns_number_gt 2472
_reflns_number_total 3421
_reflns_threshold_expression 'I > 2\s(I)'
_cod_data_source_file d3ob00714f2.cif
_cod_data_source_block wnn-3
_cod_depositor_comments 'Adding full bibliography for 7159389.cif.'
_cod_database_code 7159389
_shelx_shelxl_version_number 2017/1
_shelx_space_group_comment
;
The symmetry employed for this shelxl refinement is uniquely defined
by the following loop, which should always be used as a source of
symmetry information in preference to the above space-group names.
They are only intended as comments.
;
_olex2_refinement_description
;
1. Twinned data refinement
 Scales: 0.799(3)
 0.201(3)
2. Fixed Uiso
 At 1.2 times of:
  All C(H) groups, All N(H) groups
3. Restrained distances
 N2-H2A
 0.86 with sigma of 0.01
4.a Riding coordinates:
 N1(H1)
4.b Ternary CH refined with riding coordinates:
 C8(H8), C9(H9), C12(H12), C13(H13)
4.c Aromatic/amide H refined with riding coordinates:
 C2(H2), C3(H3), C4(H4), C5(H5), C6(H6), C16(H16), C17(H17), C18(H18),
 C19(H19), C20(H20)
;
_olex2_submission_special_instructions 'No special instructions were received'
_oxdiff_exptl_absorpt_empirical_details
;
Empirical correction (ABSPACK) includes:
- Absorption correction using spherical harmonics
- Frame scaling
;
_oxdiff_exptl_absorpt_empirical_full_max 2.515
_oxdiff_exptl_absorpt_empirical_full_min 0.553

loop_
_space_group_symop_operation_xyz
'x, y, z'
'-x, y+1/2, -z'

loop_
_atom_site_label
_atom_site_type_symbol
_atom_site_fract_x
_atom_site_fract_y
_atom_site_fract_z
_atom_site_U_iso_or_equiv
_atom_site_adp_type
_atom_site_occupancy
_atom_site_site_symmetry_order
_atom_site_calc_flag
_atom_site_refinement_flags_posn
_atom_site_refinement_flags_adp
_atom_site_refinement_flags_occupancy
_atom_site_disorder_assembly
_atom_site_disorder_group
F1 F -0.0777(4) 0.53084(15) 0.6888(3) 0.0396(7) Uani 1 1 d . . . . .
F2 F 0.2046(5) 0.60431(17) 0.6331(3) 0.0522(8) Uani 1 1 d . . . . .
F3 F 0.1489(5) 0.5052(2) 0.5104(3) 0.0608(9) Uani 1 1 d . . . . .
O1 O 0.6340(5) 0.38282(18) 0.8337(3) 0.0374(8) Uani 1 1 d . . . . .
N1 N 0.2965(6) 0.5077(2) 0.8988(3) 0.0277(8) Uani 1 1 d . . . . .
H1 H 0.198083 0.536836 0.939852 0.033 Uiso 1 1 d R U . . .
C1 C 0.3565(7) 0.3118(2) 0.9598(4) 0.0267(9) Uani 1 1 d . . . . .
C2 C 0.1403(7) 0.3104(2) 1.0336(4) 0.0278(9) Uani 1 1 d . . . . .
H2 H 0.029002 0.349479 1.023223 0.033 Uiso 1 1 calc R U . . .
C3 C 0.0890(8) 0.2509(3) 1.1228(5) 0.0368(11) Uani 1 1 d . . . . .
H3 H -0.055060 0.250237 1.175881 0.044 Uiso 1 1 calc R U . . .
C4 C 0.2504(8) 0.1926(3) 1.1336(5) 0.0406(12) Uani 1 1 d . . . . .
H4 H 0.213548 0.151882 1.192676 0.049 Uiso 1 1 calc R U . . .
C5 C 0.4614(8) 0.1935(2) 1.0599(5) 0.0352(11) Uani 1 1 d . . . . .
H5 H 0.570046 0.153622 1.067752 0.042 Uiso 1 1 calc R U . . .
C6 C 0.5144(8) 0.2529(3) 0.9741(4) 0.0316(10) Uani 1 1 d . . . . .
H6 H 0.661267 0.253704 0.923846 0.038 Uiso 1 1 calc R U . . .
C7 C 0.4288(6) 0.3759(2) 0.8735(4) 0.0270(9) Uani 1 1 d . . . . .
C8 C 0.2443(6) 0.4340(2) 0.8377(4) 0.0242(9) Uani 1 1 d . . . . .
H8 H 0.072073 0.418627 0.829073 0.029 Uiso 1 1 calc R U . . .
C9 C 0.3227(6) 0.4949(2) 0.7448(4) 0.0249(9) Uani 1 1 d . . . . .
H9 H 0.491753 0.491961 0.711034 0.030 Uiso 1 1 calc R U . . .
C10 C 0.1510(7) 0.5330(2) 0.6466(4) 0.0315(10) Uani 1 1 d . . . . .
F4 F 0.3721(4) -0.05214(16) 0.5871(3) 0.0394(7) Uani 1 1 d . . . . .
F5 F 0.5777(4) -0.04487(15) 0.7893(3) 0.0358(6) Uani 1 1 d . . . . .
F6 F 0.2932(5) -0.12383(14) 0.7641(3) 0.0409(7) Uani 1 1 d . . . . .
O2 O -0.1367(5) 0.12570(17) 0.8155(3) 0.0348(7) Uani 1 1 d . . . . .
N2 N 0.2081(5) 0.02580(19) 0.9305(3) 0.0262(8) Uani 1 1 d D . . . .
H2A H 0.3618(14) 0.020(3) 0.940(7) 0.09(2) Uiso 1 1 d D . . . .
C11 C 0.3544(7) -0.0557(2) 0.7335(4) 0.0255(9) Uani 1 1 d . . . . .
C12 C 0.1762(6) -0.0012(2) 0.7819(4) 0.0226(8) Uani 1 1 d . . . . .
H12 H 0.006607 -0.008518 0.746194 0.027 Uiso 1 1 calc R U . . .
C13 C 0.2530(7) 0.0756(2) 0.8079(4) 0.0269(9) Uani 1 1 d . . . . .
H13 H 0.424109 0.088220 0.788576 0.032 Uiso 1 1 calc R U . . .
C14 C 0.0648(7) 0.1318(2) 0.7690(4) 0.0246(9) Uani 1 1 d . . . . .
C15 C 0.1303(7) 0.1926(2) 0.6683(4) 0.0247(9) Uani 1 1 d . . . . .
C16 C -0.0287(8) 0.2516(3) 0.6561(5) 0.0338(11) Uani 1 1 d . . . . .
H16 H -0.171003 0.252716 0.710769 0.041 Uiso 1 1 calc R U . . .
C17 C 0.0250(9) 0.3088(2) 0.5626(5) 0.0387(12) Uani 1 1 d . . . . .
H17 H -0.082634 0.348870 0.552768 0.046 Uiso 1 1 calc R U . . .
C18 C 0.2303(9) 0.3078(3) 0.4853(5) 0.0450(13) Uani 1 1 d . . . . .
H18 H 0.267777 0.347895 0.424619 0.054 Uiso 1 1 calc R U . . .
C19 C 0.3846(9) 0.2486(3) 0.4947(6) 0.0461(13) Uani 1 1 d . . . . .
H19 H 0.522311 0.246892 0.436039 0.055 Uiso 1 1 calc R U . . .
C20 C 0.3381(8) 0.1908(3) 0.5910(5) 0.0380(12) Uani 1 1 d . . . . .
H20 H 0.448139 0.151434 0.602163 0.046 Uiso 1 1 calc R U . . .

loop_
_atom_site_aniso_label
_atom_site_aniso_U_11
_atom_site_aniso_U_22
_atom_site_aniso_U_33
_atom_site_aniso_U_23
_atom_site_aniso_U_13
_atom_site_aniso_U_12
F1 0.0284(10) 0.0414(15) 0.0486(14) 0.0030(12) -0.0061(10) 0.0040(11)
F2 0.0503(15) 0.0467(16) 0.0589(16) 0.0274(13) -0.0097(13) -0.0037(13)
F3 0.0648(15) 0.097(2) 0.0196(11) -0.0096(15) -0.0128(11) 0.0316(17)
O1 0.0322(14) 0.0324(15) 0.0479(17) 0.0056(14) 0.0042(13) 0.0054(13)
N1 0.0401(16) 0.0250(15) 0.0176(13) 0.0003(13) -0.0051(12) -0.0018(15)
C1 0.0309(18) 0.0227(17) 0.0260(16) -0.0029(15) -0.0057(14) -0.0022(17)
C2 0.0274(17) 0.0260(18) 0.0300(18) -0.0027(16) -0.0005(14) 0.0032(17)
C3 0.0310(19) 0.043(2) 0.037(2) 0.009(2) 0.0026(17) -0.005(2)
C4 0.050(2) 0.029(2) 0.043(2) 0.0047(19) -0.007(2) -0.011(2)
C5 0.046(2) 0.0215(19) 0.038(2) -0.0030(18) -0.0084(19) 0.0040(19)
C6 0.0393(19) 0.031(2) 0.0249(18) -0.0083(17) -0.0016(16) 0.0091(19)
C7 0.0210(15) 0.0260(19) 0.0338(18) -0.0014(17) -0.0034(14) 0.0019(16)
C8 0.0230(16) 0.0247(18) 0.0250(16) -0.0020(15) 0.0024(13) -0.0011(15)
C9 0.0250(16) 0.0305(19) 0.0192(15) -0.0003(15) -0.0004(13) -0.0062(16)
C10 0.0370(19) 0.034(2) 0.0235(17) -0.0004(17) -0.0050(15) 0.0000(18)
F4 0.0497(13) 0.0434(14) 0.0254(11) -0.0024(11) 0.0064(10) 0.0093(13)
F5 0.0275(10) 0.0372(13) 0.0424(13) -0.0034(11) -0.0029(9) 0.0052(11)
F6 0.0534(14) 0.0220(11) 0.0478(14) 0.0029(11) 0.0091(11) -0.0006(12)
O2 0.0339(13) 0.0338(15) 0.0368(14) 0.0105(13) 0.0057(11) 0.0065(13)
N2 0.0382(16) 0.0239(15) 0.0164(13) -0.0010(12) -0.0003(12) 0.0010(14)
C11 0.0305(17) 0.0214(17) 0.0244(17) 0.0015(15) -0.0006(14) 0.0008(17)
C12 0.0219(15) 0.0268(18) 0.0188(14) 0.0011(15) -0.0025(12) 0.0018(15)
C13 0.0278(17) 0.0292(19) 0.0235(16) 0.0091(15) 0.0000(14) -0.0005(17)
C14 0.0285(17) 0.0224(18) 0.0229(16) 0.0020(15) -0.0013(14) 0.0010(17)
C15 0.0273(17) 0.0216(17) 0.0249(17) -0.0022(14) -0.0029(14) -0.0023(16)
C16 0.039(2) 0.031(2) 0.0314(19) 0.0017(18) 0.0017(17) 0.0071(19)
C17 0.055(2) 0.0227(19) 0.038(2) 0.0083(18) -0.0039(19) 0.010(2)
C18 0.052(3) 0.042(2) 0.040(2) 0.018(2) -0.010(2) -0.012(2)
C19 0.044(2) 0.053(3) 0.041(2) 0.016(2) 0.006(2) -0.004(2)
C20 0.036(2) 0.046(3) 0.031(2) 0.0104(19) -0.0019(17) 0.004(2)

loop_
_atom_type_symbol
_atom_type_description
_atom_type_scat_dispersion_real
_atom_type_scat_dispersion_imag
_atom_type_scat_source
C C 0.0033 0.0016 'International Tables Vol C Tables 4.2.6.8 and 6.1.1.4'
H H 0.0000 0.0000 'International Tables Vol C Tables 4.2.6.8 and 6.1.1.4'
F F 0.0171 0.0103 'International Tables Vol C Tables 4.2.6.8 and 6.1.1.4'
N N 0.0061 0.0033 'International Tables Vol C Tables 4.2.6.8 and 6.1.1.4'
O O 0.0106 0.0060 'International Tables Vol C Tables 4.2.6.8 and 6.1.1.4'

loop_
_geom_angle_atom_site_label_1
_geom_angle_atom_site_label_2
_geom_angle_atom_site_label_3
_geom_angle
_geom_angle_site_symmetry_1
_geom_angle_site_symmetry_3
_geom_angle_publ_flag
C8 N1 H1 127.6 . . ?
C9 N1 H1 127.8 . . ?
C9 N1 C8 60.5(3) . . ?
C2 C1 C7 121.8(4) . . ?
C6 C1 C2 119.2(4) . . ?
C6 C1 C7 119.0(3) . . ?
C1 C2 H2 120.2 . . ?
C1 C2 C3 119.5(4) . . ?
C3 C2 H2 120.2 . . ?
C2 C3 H3 120.1 . . ?
C4 C3 C2 119.7(4) . . ?
C4 C3 H3 120.1 . . ?
C3 C4 H4 119.6 . . ?
C5 C4 C3 120.8(4) . . ?
C5 C4 H4 119.6 . . ?
C4 C5 H5 120.3 . . ?
C4 C5 C6 119.4(4) . . ?
C6 C5 H5 120.3 . . ?
C1 C6 H6 119.4 . . ?
C5 C6 C1 121.3(4) . . ?
C5 C6 H6 119.4 . . ?
O1 C7 C1 121.1(4) . . ?
O1 C7 C8 119.9(4) . . ?
C1 C7 C8 119.0(3) . . ?
N1 C8 C7 115.6(3) . . ?
N1 C8 H8 117.6 . . ?
C7 C8 H8 117.6 . . ?
C9 C8 N1 58.5(2) . . ?
C9 C8 C7 116.7(3) . . ?
C9 C8 H8 117.6 . . ?
N1 C9 C8 61.0(3) . . ?
N1 C9 H9 115.7 . . ?
N1 C9 C10 116.4(3) . . ?
C8 C9 H9 115.7 . . ?
C10 C9 C8 121.1(3) . . ?
C10 C9 H9 115.7 . . ?
F1 C10 F2 105.7(3) . . ?
F1 C10 F3 105.8(3) . . ?
F1 C10 C9 114.3(3) . . ?
F2 C10 F3 105.9(4) . . ?
F2 C10 C9 112.1(3) . . ?
F3 C10 C9 112.4(4) . . ?
C12 N2 H2A 98(4) . . ?
C12 N2 C13 60.8(3) . . ?
C13 N2 H2A 88(4) . . ?
F4 C11 C12 109.5(3) . . ?
F5 C11 F4 106.4(3) . . ?
F5 C11 C12 113.8(3) . . ?
F6 C11 F4 106.4(3) . . ?
F6 C11 F5 107.2(3) . . ?
F6 C11 C12 113.1(3) . . ?
N2 C12 C11 116.4(3) . . ?
N2 C12 H12 116.3 . . ?
N2 C12 C13 60.1(2) . . ?
C11 C12 H12 116.3 . . ?
C11 C12 C13 119.6(3) . . ?
C13 C12 H12 116.3 . . ?
N2 C13 C12 59.1(2) . . ?
N2 C13 H13 117.3 . . ?
N2 C13 C14 118.3(3) . . ?
C12 C13 H13 117.3 . . ?
C12 C13 C14 114.5(3) . . ?
C14 C13 H13 117.3 . . ?
O2 C14 C13 119.6(3) . . ?
O2 C14 C15 121.9(3) . . ?
C15 C14 C13 118.4(3) . . ?
C16 C15 C14 117.3(3) . . ?
C20 C15 C14 121.7(4) . . ?
C20 C15 C16 121.0(4) . . ?
C15 C16 H16 120.5 . . ?
C17 C16 C15 119.0(4) . . ?
C17 C16 H16 120.5 . . ?
C16 C17 H17 119.7 . . ?
C18 C17 C16 120.6(4) . . ?
C18 C17 H17 119.7 . . ?
C17 C18 H18 119.8 . . ?
C17 C18 C19 120.3(5) . . ?
C19 C18 H18 119.8 . . ?
C18 C19 H19 119.9 . . ?
C18 C19 C20 120.3(4) . . ?
C20 C19 H19 119.9 . . ?
C15 C20 C19 118.7(4) . . ?
C15 C20 H20 120.7 . . ?
C19 C20 H20 120.7 . . ?

loop_
_geom_bond_atom_site_label_1
_geom_bond_atom_site_label_2
_geom_bond_distance
_geom_bond_site_symmetry_2
_geom_bond_publ_flag
F1 C10 1.340(5) . ?
F2 C10 1.346(5) . ?
F3 C10 1.356(5) . ?
O1 C7 1.216(5) . ?
N1 H1 0.8601 . ?
N1 C8 1.488(5) . ?
N1 C9 1.451(5) . ?
C1 C2 1.398(5) . ?
C1 C6 1.395(6) . ?
C1 C7 1.480(6) . ?
C2 H2 0.9500 . ?
C2 C3 1.399(7) . ?
C3 H3 0.9500 . ?
C3 C4 1.397(7) . ?
C4 H4 0.9500 . ?
C4 C5 1.372(7) . ?
C5 H5 0.9500 . ?
C5 C6 1.383(6) . ?
C6 H6 0.9500 . ?
C7 C8 1.509(6) . ?
C8 H8 1.0000 . ?
C8 C9 1.480(6) . ?
C9 H9 1.0000 . ?
C9 C10 1.474(6) . ?
F4 C11 1.358(4) . ?
F5 C11 1.346(4) . ?
F6 C11 1.327(5) . ?
O2 C14 1.216(5) . ?
N2 H2A 0.862(9) . ?
N2 C12 1.464(5) . ?
N2 C13 1.480(5) . ?
C11 C12 1.483(6) . ?
C12 H12 1.0000 . ?
C12 C13 1.489(6) . ?
C13 H13 1.0000 . ?
C13 C14 1.505(6) . ?
C14 C15 1.501(6) . ?
C15 C16 1.400(6) . ?
C15 C20 1.375(6) . ?
C16 H16 0.9500 . ?
C16 C17 1.394(6) . ?
C17 H17 0.9500 . ?
C17 C18 1.363(7) . ?
C18 H18 0.9500 . ?
C18 C19 1.384(8) . ?
C19 H19 0.9500 . ?
C19 C20 1.410(7) . ?
C20 H20 0.9500 . ?

loop_
_geom_torsion_atom_site_label_1
_geom_torsion_atom_site_label_2
_geom_torsion_atom_site_label_3
_geom_torsion_atom_site_label_4
_geom_torsion
_geom_torsion_site_symmetry_1
_geom_torsion_site_symmetry_2
_geom_torsion_site_symmetry_3
_geom_torsion_site_symmetry_4
_geom_torsion_publ_flag
O1 C7 C8 N1 -61.7(5) . . . . ?
O1 C7 C8 C9 4.4(6) . . . . ?
N1 C8 C9 C10 -105.0(4) . . . . ?
N1 C9 C10 F1 -44.4(5) . . . . ?
N1 C9 C10 F2 75.8(4) . . . . ?
N1 C9 C10 F3 -165.0(4) . . . . ?
C1 C2 C3 C4 -2.1(6) . . . . ?
C1 C7 C8 N1 117.1(4) . . . . ?
C1 C7 C8 C9 -176.9(3) . . . . ?
C2 C1 C6 C5 -0.2(6) . . . . ?
C2 C1 C7 O1 165.5(4) . . . . ?
C2 C1 C7 C8 -13.2(6) . . . . ?
C2 C3 C4 C5 1.3(7) . . . . ?
C3 C4 C5 C6 0.0(7) . . . . ?
C4 C5 C6 C1 -0.6(6) . . . . ?
C6 C1 C2 C3 1.5(6) . . . . ?
C6 C1 C7 O1 -11.1(6) . . . . ?
C6 C1 C7 C8 170.2(4) . . . . ?
C7 C1 C2 C3 -175.0(4) . . . . ?
C7 C1 C6 C5 176.4(4) . . . . ?
C7 C8 C9 N1 -105.1(4) . . . . ?
C7 C8 C9 C10 149.9(4) . . . . ?
C8 N1 C9 C10 112.6(4) . . . . ?
C8 C9 C10 F1 26.2(6) . . . . ?
C8 C9 C10 F2 146.4(4) . . . . ?
C8 C9 C10 F3 -94.5(4) . . . . ?
C9 N1 C8 C7 106.9(4) . . . . ?
F4 C11 C12 N2 -153.6(3) . . . . ?
F4 C11 C12 C13 -84.5(4) . . . . ?
F5 C11 C12 N2 -34.7(5) . . . . ?
F5 C11 C12 C13 34.4(5) . . . . ?
F6 C11 C12 N2 87.9(4) . . . . ?
F6 C11 C12 C13 157.0(3) . . . . ?
O2 C14 C15 C16 14.8(6) . . . . ?
O2 C14 C15 C20 -165.3(4) . . . . ?
N2 C12 C13 C14 -109.6(3) . . . . ?
N2 C13 C14 O2 -15.7(5) . . . . ?
N2 C13 C14 C15 166.7(3) . . . . ?
C11 C12 C13 N2 -105.3(4) . . . . ?
C11 C12 C13 C14 145.2(3) . . . . ?
C12 N2 C13 C14 103.0(4) . . . . ?
C12 C13 C14 O2 51.0(5) . . . . ?
C12 C13 C14 C15 -126.7(4) . . . . ?
C13 N2 C12 C11 110.5(4) . . . . ?
C13 C14 C15 C16 -167.7(4) . . . . ?
C13 C14 C15 C20 12.2(6) . . . . ?
C14 C15 C16 C17 -179.4(4) . . . . ?
C14 C15 C20 C19 177.9(4) . . . . ?
C15 C16 C17 C18 -0.7(7) . . . . ?
C16 C15 C20 C19 -2.2(7) . . . . ?
C16 C17 C18 C19 2.3(7) . . . . ?
C17 C18 C19 C20 -3.8(8) . . . . ?
C18 C19 C20 C15 3.8(7) . . . . ?
C20 C15 C16 C17 0.7(6) . . . . ?

loop_
_twin_individual_id
_twin_individual_mass_fraction_refined
1 0.799(3)
2 0.201(3)
